data_7211410
loop_
_publ_author_name
'Guo, Xiang-Guang'
'Yang, Wen-Bin'
'Wu, Xiao-Yuan'
'Zhang, Qi-Kai'
'Lu, Can-Zhong'

_publ_section_title
;
 Construction of coordination polymers based on
 methylenebis(3,5-dimethylpyrazole) and varied aromatic carboxylic acids
;
_journal_issue 46
_journal_name_full CrystEngComm
_journal_page_first 10107
_journal_paper_doi 10.1039/c3ce41575a
_journal_volume 15
_journal_year 2013
_chemical_formula_sum 'C30 H38 Cd N8 O6'
_chemical_formula_weight 719.08
_chemical_name_systematic
;
?
;
_space_group_IT_number 13
_symmetry_cell_setting monoclinic
_symmetry_space_group_name_Hall '-P 2yc'
_symmetry_space_group_name_H-M 'P 1 2/c 1'
_atom_sites_solution_hydrogens geom
_atom_sites_solution_primary direct
_atom_sites_solution_secondary difmap
_audit_creation_method SHELXL-97
_cell_angle_alpha 90.00
_cell_angle_beta 97.434(3)
_cell_angle_gamma 90.00
_cell_formula_units_Z 4
_cell_length_a 20.3721(8)
_cell_length_b 9.4647(2)
_cell_length_c 17.2551(7)
_cell_measurement_temperature 293(2)
_cell_volume 3299.1(2)
_computing_structure_refinement 'SHELXL-97 (Sheldrick, 1997)'
_computing_structure_solution 'SHELXS-97 (Sheldrick, 1990)'
_diffrn_ambient_temperature 293(2)
_diffrn_measured_fraction_theta_full 0.986
_diffrn_measured_fraction_theta_max 0.986
_diffrn_radiation_monochromator graphite
_diffrn_radiation_source 'fine-focus sealed tube'
_diffrn_radiation_type MoK\a
_diffrn_radiation_wavelength 0.71073
_diffrn_reflns_av_R_equivalents 0.0460
_diffrn_reflns_av_sigmaI/netI 0.0649
_diffrn_reflns_limit_h_max 26
_diffrn_reflns_limit_h_min -26
_diffrn_reflns_limit_k_max 12
_diffrn_reflns_limit_k_min -12
_diffrn_reflns_limit_l_max 16
_diffrn_reflns_limit_l_min -22
_diffrn_reflns_number 27246
_diffrn_reflns_theta_full 27.48
_diffrn_reflns_theta_max 27.48
_diffrn_reflns_theta_min 2.46
_exptl_absorpt_coefficient_mu 0.715
_exptl_absorpt_correction_T_max 0.8941
_exptl_absorpt_correction_T_min 0.8701
_exptl_absorpt_correction_type multi-scan
_exptl_crystal_colour orange
_exptl_crystal_density_diffrn 1.448
_exptl_crystal_density_method 'not measured'
_exptl_crystal_description prism
_exptl_crystal_F_000 1480
_exptl_crystal_size_max 0.20
_exptl_crystal_size_mid 0.18
_exptl_crystal_size_min 0.16
_refine_diff_density_max 0.699
_refine_diff_density_min -0.813
_refine_diff_density_rms 0.140
_refine_ls_extinction_method none
_refine_ls_goodness_of_fit_ref 1.009
_refine_ls_hydrogen_treatment mixed
_refine_ls_matrix_type full
_refine_ls_number_parameters 416
_refine_ls_number_reflns 7472
_refine_ls_number_restraints 0
_refine_ls_restrained_S_all 1.009
_refine_ls_R_factor_all 0.0560
_refine_ls_R_factor_gt 0.0387
_refine_ls_shift/su_max 0.007
_refine_ls_shift/su_mean 0.000
_refine_ls_structure_factor_coef Fsqd
_refine_ls_weighting_details 'calc w=1/[\s^2^(Fo^2^)+(0.0801P)^2^+1.3970P] where P=(Fo^2^+2Fc^2^)/3'
_refine_ls_weighting_scheme calc
_refine_ls_wR_factor_gt 0.1090
_refine_ls_wR_factor_ref 0.1457
_reflns_number_gt 6014
_reflns_number_total 7472
_reflns_threshold_expression >2sigma(I)
_cod_data_source_file c3ce41575a.txt
_cod_data_source_block a3
_cod_original_sg_symbol_H-M p2/c
_cod_database_code 7211410

loop_
_symmetry_equiv_pos_as_xyz
'x, y, z'
'-x, y, -z+1/2'
'-x, -y, -z'
'x, -y, z-1/2'

loop_
_atom_site_label
_atom_site_type_symbol
_atom_site_fract_x
_atom_site_fract_y
_atom_site_fract_z
_atom_site_U_iso_or_equiv
_atom_site_adp_type
_atom_site_occupancy
_atom_site_symmetry_multiplicity
_atom_site_calc_flag
_atom_site_refinement_flags
Cd1 Cd 0.5000 0.54739(4) 0.2500 0.02398(12) Uani 1 2 d S
Cd2 Cd 1.0000 0.71392(4) 0.2500 0.02381(12) Uani 1 2 d S
O4 O 0.88623(13) 0.7188(3) 0.19166(16) 0.0319(6) Uani 1 1 d .
N2 N 1.05396(17) 1.5195(3) 0.39285(19) 0.0327(7) Uani 1 1 d .
H2D H 1.0861 1.5790 0.3958 0.039 Uiso 1 1 calc R
O3 O 0.57989(14) 0.5725(3) 0.16705(17) 0.0362(7) Uani 1 1 d .
O5 O 0.76637(15) 0.6404(3) -0.07194(16) 0.0393(7) Uani 1 1 d .
H5D H 0.7535 0.5694 -0.0966 0.059 Uiso 1 1 calc R
N8 N 0.53605(16) 1.3298(3) 0.39379(19) 0.0307(7) Uani 1 1 d .
H8C H 0.5063 1.3742 0.4153 0.037 Uiso 1 1 calc R
N1 N 0.91017(15) 0.8906(3) 0.35080(18) 0.0277(7) Uani 1 1 d .
H1D H 0.8813 0.8266 0.3359 0.033 Uiso 1 1 calc R
N6 N 0.58316(18) 0.7017(3) 0.4079(2) 0.0332(8) Uani 1 1 d .
H6A H 0.5727 0.6301 0.4344 0.040 Uiso 1 1 calc R
O2 O 0.81013(15) 0.7298(3) 0.27320(16) 0.0397(7) Uani 1 1 d .
O1 O 0.56487(14) 0.4720(3) 0.04948(17) 0.0374(7) Uani 1 1 d .
C27 C 0.77512(18) 0.6777(4) 0.1388(2) 0.0258(8) Uani 1 1 d .
C25 C 0.61059(18) 1.1727(4) 0.3739(2) 0.0267(8) Uani 1 1 d .
C24 C 0.56714(19) 1.2139(4) 0.4239(2) 0.0288(8) Uani 1 1 d .
C23 C 0.71210(18) 0.6342(4) 0.1515(2) 0.0271(8) Uani 1 1 d .
H23A H 0.7003 0.6355 0.2018 0.032 Uiso 1 1 calc R
C22 C 0.65717(19) 1.0492(4) 0.3837(2) 0.0300(8) Uani 1 1 d .
H22A H 0.6847 1.0578 0.4337 0.036 Uiso 1 1 calc R
H22B H 0.6860 1.0536 0.3432 0.036 Uiso 1 1 calc R
C21 C 0.89807(19) 1.0038(4) 0.3948(2) 0.0282(8) Uani 1 1 d .
N4 N 0.97246(16) 0.8902(3) 0.33329(18) 0.0286(7) Uani 1 1 d .
C20 C 0.59841(18) 0.5397(4) 0.1029(2) 0.0249(7) Uani 1 1 d .
C19 C 0.62397(19) 0.9070(4) 0.3800(2) 0.0275(8) Uani 1 1 d .
C18 C 0.79154(18) 0.6805(4) 0.0633(2) 0.0273(8) Uani 1 1 d .
H18A H 0.8329 0.7135 0.0544 0.033 Uiso 1 1 calc R
C17 C 0.5906(2) 0.8422(4) 0.3122(2) 0.0311(8) Uani 1 1 d .
C16 C 0.82700(18) 0.7113(4) 0.2068(2) 0.0272(8) Uani 1 1 d .
N3 N 0.99877(17) 1.5297(3) 0.3403(2) 0.0325(7) Uani 1 1 d .
C15 C 0.68442(17) 0.5861(4) 0.0140(2) 0.0251(7) Uani 1 1 d .
H15A H 0.6548 0.5523 -0.0274 0.030 Uiso 1 1 calc R
C28 C 0.95595(19) 1.0802(4) 0.4071(2) 0.0262(8) Uani 1 1 d .
C14 C 0.9938(2) 1.3395(4) 0.4182(2) 0.0303(8) Uani 1 1 d .
N5 N 0.56541(17) 0.7177(3) 0.3295(2) 0.0322(7) Uani 1 1 d .
C13 C 1.0533(2) 1.4066(4) 0.4400(2) 0.0310(8) Uani 1 1 d .
C12 C 0.74686(19) 0.6345(4) 0.0010(2) 0.0280(8) Uani 1 1 d .
C11 C 0.6033(2) 1.2728(4) 0.3132(2) 0.0302(8) Uani 1 1 d .
C10 C 1.00081(19) 1.0059(4) 0.3669(2) 0.0279(8) Uani 1 1 d .
C9 C 0.66666(18) 0.5889(4) 0.0893(2) 0.0242(7) Uani 1 1 d .
C8 C 0.9679(2) 1.2108(4) 0.4567(2) 0.0345(9) Uani 1 1 d .
H8A H 0.9991 1.1872 0.5021 0.041 Uiso 1 1 calc R
H8B H 0.9266 1.2364 0.4754 0.041 Uiso 1 1 calc R
C7 C 0.5554(2) 1.1560(5) 0.5019(3) 0.0412(10) Uani 1 1 d .
H7A H 0.5196 1.2065 0.5204 0.062 Uiso 1 1 calc R
H7B H 0.5948 1.1668 0.5384 0.062 Uiso 1 1 calc R
H7C H 0.5442 1.0576 0.4966 0.062 Uiso 1 1 calc R
C6 C 0.9615(2) 1.4184(4) 0.3552(2) 0.0331(9) Uani 1 1 d .
C5 C 0.5846(3) 0.8984(5) 0.2301(3) 0.0445(11) Uani 1 1 d .
H5A H 0.5594 0.8335 0.1954 0.067 Uiso 1 1 calc R
H5B H 0.6280 0.9094 0.2148 0.067 Uiso 1 1 calc R
H5C H 0.5627 0.9884 0.2279 0.067 Uiso 1 1 calc R
C4 C 0.6479(3) 0.8157(5) 0.5242(3) 0.0528(13) Uani 1 1 d .
H4A H 0.6353 0.7311 0.5493 0.079 Uiso 1 1 calc R
H4B H 0.6311 0.8965 0.5489 0.079 Uiso 1 1 calc R
H4C H 0.6953 0.8211 0.5286 0.079 Uiso 1 1 calc R
C3 C 0.6194(2) 0.8129(4) 0.4390(2) 0.0339(9) Uani 1 1 d .
C2 C 0.8968(2) 1.3899(5) 0.3072(3) 0.0463(11) Uani 1 1 d .
H2A H 0.8879 1.4623 0.2683 0.070 Uiso 1 1 calc R
H2B H 0.8623 1.3893 0.3403 0.070 Uiso 1 1 calc R
H2C H 0.8983 1.2996 0.2821 0.070 Uiso 1 1 calc R
C1 C 1.0711(2) 1.0422(5) 0.3594(3) 0.0494(12) Uani 1 1 d .
H1A H 1.0893 0.9719 0.3283 0.074 Uiso 1 1 calc R
H1B H 1.0963 1.0452 0.4104 0.074 Uiso 1 1 calc R
H1C H 1.0728 1.1329 0.3348 0.074 Uiso 1 1 calc R
O1W O 0.7210(2) 0.4062(5) -0.1443(3) 0.0713(13) Uani 1 1 d .
N7 N 0.55664(17) 1.3690(3) 0.3258(2) 0.0335(8) Uani 1 1 d .
C32 C 0.6391(3) 1.2806(5) 0.2432(3) 0.0494(12) Uani 1 1 d .
H32A H 0.6233 1.3604 0.2118 0.074 Uiso 1 1 calc R
H32B H 0.6313 1.1956 0.2130 0.074 Uiso 1 1 calc R
H32C H 0.6857 1.2908 0.2597 0.074 Uiso 1 1 calc R
C29 C 0.8320(2) 1.0258(5) 0.4199(4) 0.0547(13) Uani 1 1 d .
H29A H 0.8029 0.9509 0.3998 0.082 Uiso 1 1 calc R
H29B H 0.8143 1.1147 0.4002 0.082 Uiso 1 1 calc R
H29C H 0.8360 1.0260 0.4760 0.082 Uiso 1 1 calc R
C30 C 1.1100(2) 1.3745(5) 0.5006(3) 0.0478(12) Uani 1 1 d .
H30A H 1.1436 1.4454 0.4995 0.072 Uiso 1 1 calc R
H30B H 1.1280 1.2836 0.4904 0.072 Uiso 1 1 calc R
H30C H 1.0951 1.3737 0.5512 0.072 Uiso 1 1 calc R
H1W H 0.754(3) 0.369(6) -0.173(3) 0.072(18) Uiso 1 1 d .
H2W H 0.683(4) 0.376(7) -0.169(4) 0.10(2) Uiso 1 1 d .

loop_
_atom_site_aniso_label
_atom_site_aniso_U_11
_atom_site_aniso_U_22
_atom_site_aniso_U_33
_atom_site_aniso_U_23
_atom_site_aniso_U_13
_atom_site_aniso_U_12
Cd1 0.0225(2) 0.0227(2) 0.0276(2) 0.000 0.00634(14) 0.000
Cd2 0.0244(2) 0.0214(2) 0.0259(2) 0.000 0.00430(14) 0.000
O4 0.0204(13) 0.0378(15) 0.0374(16) -0.0054(12) 0.0029(11) -0.0025(11)
N2 0.0358(18) 0.0287(17) 0.0321(18) 0.0035(14) -0.0008(14) -0.0060(14)
O3 0.0348(16) 0.0380(15) 0.0391(16) -0.0063(13) 0.0165(13) -0.0046(13)
O5 0.0369(16) 0.0577(19) 0.0251(14) -0.0009(13) 0.0109(12) -0.0095(14)
N8 0.0277(16) 0.0281(16) 0.0363(19) -0.0038(14) 0.0040(14) 0.0074(13)
N1 0.0244(15) 0.0262(16) 0.0337(17) -0.0048(13) 0.0079(13) -0.0046(13)
N6 0.041(2) 0.0260(17) 0.0342(19) 0.0049(14) 0.0089(15) 0.0001(14)
O2 0.0339(15) 0.0587(19) 0.0281(15) -0.0142(13) 0.0095(12) -0.0166(14)
O1 0.0263(14) 0.0511(18) 0.0345(16) -0.0054(13) 0.0025(12) -0.0142(13)
C27 0.0211(17) 0.0296(18) 0.0273(19) 0.0004(15) 0.0051(14) -0.0038(15)
C25 0.0247(18) 0.0206(17) 0.034(2) -0.0040(15) 0.0002(15) 0.0026(14)
C24 0.0284(19) 0.0249(19) 0.033(2) -0.0026(15) 0.0025(16) -0.0015(15)
C23 0.0249(18) 0.0306(19) 0.0260(18) -0.0033(15) 0.0048(14) -0.0032(15)
C22 0.0249(18) 0.029(2) 0.036(2) 0.0007(16) 0.0012(16) 0.0047(15)
C21 0.0288(19) 0.0286(19) 0.0276(19) -0.0050(16) 0.0055(15) 0.0017(16)
N4 0.0320(17) 0.0261(16) 0.0278(16) -0.0042(13) 0.0042(13) -0.0014(13)
C20 0.0222(17) 0.0239(18) 0.0293(19) 0.0001(14) 0.0060(14) 0.0012(14)
C19 0.0301(19) 0.0215(17) 0.0299(19) -0.0010(15) 0.0008(15) 0.0061(15)
C18 0.0202(17) 0.0300(19) 0.033(2) -0.0011(16) 0.0076(15) -0.0025(15)
C17 0.035(2) 0.0260(19) 0.031(2) -0.0035(16) 0.0006(16) 0.0009(16)
C16 0.0256(18) 0.0267(19) 0.0284(19) -0.0016(15) 0.0004(15) -0.0055(15)
N3 0.0342(18) 0.0271(17) 0.0369(19) 0.0057(14) 0.0068(14) -0.0023(14)
C15 0.0223(17) 0.0286(18) 0.0241(18) 0.0001(15) 0.0019(14) -0.0007(14)
C28 0.032(2) 0.0213(17) 0.0252(18) 0.0033(14) 0.0044(15) 0.0015(15)
C14 0.042(2) 0.0221(18) 0.0289(19) -0.0003(15) 0.0107(16) -0.0020(16)
N5 0.0377(19) 0.0280(17) 0.0311(18) -0.0058(13) 0.0054(14) -0.0031(14)
C13 0.044(2) 0.0230(18) 0.0263(19) 0.0008(15) 0.0067(17) -0.0030(17)
C12 0.0291(19) 0.0311(19) 0.0247(18) 0.0035(15) 0.0069(15) -0.0001(15)
C11 0.035(2) 0.0253(19) 0.030(2) -0.0029(15) 0.0067(16) 0.0061(16)
C10 0.0291(19) 0.0242(18) 0.0299(19) 0.0000(15) 0.0022(15) -0.0055(15)
C9 0.0226(17) 0.0226(17) 0.0274(18) -0.0015(14) 0.0026(14) 0.0001(14)
C8 0.051(3) 0.0243(19) 0.031(2) -0.0004(16) 0.0155(18) -0.0091(17)
C7 0.050(3) 0.036(2) 0.040(2) 0.0018(19) 0.014(2) 0.003(2)
C6 0.036(2) 0.0255(19) 0.038(2) 0.0013(17) 0.0070(17) 0.0024(16)
C5 0.054(3) 0.038(2) 0.041(3) 0.0010(19) 0.004(2) -0.017(2)
C4 0.077(4) 0.044(3) 0.034(2) 0.006(2) -0.007(2) -0.004(3)
C3 0.044(2) 0.0254(19) 0.031(2) 0.0036(16) 0.0014(17) 0.0056(17)
C2 0.036(2) 0.044(3) 0.058(3) 0.008(2) 0.001(2) -0.006(2)
C1 0.036(2) 0.043(3) 0.071(4) -0.016(2) 0.016(2) -0.010(2)
O1W 0.055(3) 0.090(3) 0.074(3) -0.043(2) 0.030(2) -0.018(2)
N7 0.0388(19) 0.0281(17) 0.0334(18) 0.0019(14) 0.0033(15) 0.0078(14)
C32 0.065(3) 0.044(3) 0.045(3) 0.012(2) 0.027(2) 0.015(2)
C29 0.034(2) 0.049(3) 0.083(4) -0.019(3) 0.017(2) -0.003(2)
C30 0.051(3) 0.040(3) 0.049(3) 0.007(2) -0.007(2) -0.008(2)

loop_
_atom_type_symbol
_atom_type_description
_atom_type_scat_dispersion_real
_atom_type_scat_dispersion_imag
_atom_type_scat_source
C C 0.0033 0.0016 'International Tables Vol C Tables 4.2.6.8 and 6.1.1.4'
H H 0.0000 0.0000 'International Tables Vol C Tables 4.2.6.8 and 6.1.1.4'
N N 0.0061 0.0033 'International Tables Vol C Tables 4.2.6.8 and 6.1.1.4'
O O 0.0106 0.0060 'International Tables Vol C Tables 4.2.6.8 and 6.1.1.4'
Cd Cd -0.8075 1.2024 'International Tables Vol C Tables 4.2.6.8 and 6.1.1.4'

loop_
_geom_angle_atom_site_label_1
_geom_angle_atom_site_label_2
_geom_angle_atom_site_label_3
_geom_angle
_geom_angle_site_symmetry_1
_geom_angle_site_symmetry_3
O3 Cd1 O3 168.19(14) 2_655 .
O3 Cd1 N7 94.82(12) 2_655 2_645
O3 Cd1 N7 93.67(11) . 2_645
O3 Cd1 N7 93.67(11) 2_655 1_545
O3 Cd1 N7 94.82(12) . 1_545
N7 Cd1 N7 87.92(16) 2_645 1_545
O3 Cd1 N5 87.73(11) 2_655 .
O3 Cd1 N5 84.36(11) . .
N7 Cd1 N5 175.47(12) 2_645 .
N7 Cd1 N5 88.18(12) 1_545 .
O3 Cd1 N5 84.36(11) 2_655 2_655
O3 Cd1 N5 87.73(11) . 2_655
N7 Cd1 N5 88.18(12) 2_645 2_655
N7 Cd1 N5 175.47(12) 1_545 2_655
N5 Cd1 N5 95.81(16) . 2_655
N4 Cd2 N4 87.92(16) . 2_755
N4 Cd2 N3 95.70(12) . 1_545
N4 Cd2 N3 166.72(12) 2_755 1_545
N4 Cd2 N3 166.72(12) . 2_745
N4 Cd2 N3 95.70(12) 2_755 2_745
N3 Cd2 N3 83.69(17) 1_545 2_745
N4 Cd2 O4 91.39(10) . 2_755
N4 Cd2 O4 87.03(10) 2_755 2_755
N3 Cd2 O4 80.12(11) 1_545 2_755
N3 Cd2 O4 101.54(11) 2_745 2_755
N4 Cd2 O4 87.03(10) . .
N4 Cd2 O4 91.39(10) 2_755 .
N3 Cd2 O4 101.54(11) 1_545 .
N3 Cd2 O4 80.12(11) 2_745 .
O4 Cd2 O4 177.81(13) 2_755 .
C16 O4 Cd2 143.4(3) . .
C13 N2 N3 113.0(3) . .
C20 O3 Cd1 146.8(3) . .
C24 N8 N7 112.3(3) . .
N4 N1 C21 112.0(3) . .
C3 N6 N5 111.5(3) . .
C18 C27 C23 119.6(3) . .
C18 C27 C16 119.8(3) . .
C23 C27 C16 120.4(3) . .
C24 C25 C11 105.2(3) . .
C24 C25 C22 127.0(4) . .
C11 C25 C22 127.8(4) . .
N8 C24 C25 107.5(4) . .
N8 C24 C7 121.7(4) . .
C25 C24 C7 130.7(4) . .
C9 C23 C27 120.3(4) . .
C25 C22 C19 114.7(3) . .
N1 C21 C28 106.7(3) . .
N1 C21 C29 120.9(4) . .
C28 C21 C29 132.4(4) . .
C10 N4 N1 105.6(3) . .
C10 N4 Cd2 137.2(3) . .
N1 N4 Cd2 117.0(2) . .
O1 C20 O3 125.4(4) . .
O1 C20 C9 118.0(3) . .
O3 C20 C9 116.6(3) . .
C3 C19 C17 105.2(3) . .
C3 C19 C22 128.7(4) . .
C17 C19 C22 126.1(4) . .
C27 C18 C12 120.6(3) . .
N5 C17 C19 110.8(4) . .
N5 C17 C5 122.5(3) . .
C19 C17 C5 126.7(4) . .
O2 C16 O4 124.2(3) . .
O2 C16 C27 119.7(3) . .
O4 C16 C27 116.1(3) . .
C6 N3 N2 104.9(3) . .
C6 N3 Cd2 140.1(3) . 1_565
N2 N3 Cd2 114.8(2) . 1_565
C9 C15 C12 119.7(3) . .
C21 C28 C10 105.1(3) . .
C21 C28 C8 126.3(4) . .
C10 C28 C8 128.6(4) . .
C13 C14 C6 105.8(3) . .
C13 C14 C8 126.5(4) . .
C6 C14 C8 127.6(4) . .
C17 N5 N6 105.1(3) . .
C17 N5 Cd1 131.7(3) . .
N6 N5 Cd1 123.2(2) . .
N2 C13 C14 106.2(3) . .
N2 C13 C30 121.4(4) . .
C14 C13 C30 132.4(4) . .
O5 C12 C18 117.4(3) . .
O5 C12 C15 122.7(3) . .
C18 C12 C15 119.9(3) . .
N7 C11 C25 110.1(4) . .
N7 C11 C32 121.5(4) . .
C25 C11 C32 128.4(4) . .
N4 C10 C28 110.6(3) . .
N4 C10 C1 121.1(4) . .
C28 C10 C1 128.3(4) . .
C23 C9 C15 119.9(3) . .
C23 C9 C20 120.6(3) . .
C15 C9 C20 119.6(3) . .
C28 C8 C14 116.8(3) . .
N3 C6 C14 110.1(4) . .
N3 C6 C2 121.2(4) . .
C14 C6 C2 128.6(4) . .
N6 C3 C19 107.3(3) . .
N6 C3 C4 121.3(4) . .
C19 C3 C4 131.4(4) . .
N8 N7 C11 104.9(3) . .
N8 N7 Cd1 119.8(2) . 1_565
C11 N7 Cd1 134.5(3) . 1_565

loop_
_geom_bond_atom_site_label_1
_geom_bond_atom_site_label_2
_geom_bond_distance
_geom_bond_site_symmetry_2
Cd1 O3 2.314(3) 2_655
Cd1 O3 2.314(3) .
Cd1 N7 2.345(3) 2_645
Cd1 N7 2.345(3) 1_545
Cd1 N5 2.405(3) .
Cd1 N5 2.405(3) 2_655
Cd2 N4 2.318(3) .
Cd2 N4 2.318(3) 2_755
Cd2 N3 2.340(3) 1_545
Cd2 N3 2.340(3) 2_745
Cd2 O4 2.405(3) 2_755
Cd2 O4 2.405(3) .
O4 C16 1.269(5) .
N2 C13 1.344(5) .
N2 N3 1.354(5) .
O3 C20 1.254(5) .
O5 C12 1.370(4) .
N8 C24 1.337(5) .
N8 N7 1.349(5) .
N1 N4 1.342(4) .
N1 C21 1.354(5) .
N6 C3 1.355(5) .
N6 N5 1.363(5) .
O2 C16 1.250(5) .
O1 C20 1.251(4) .
C27 C18 1.386(5) .
C27 C23 1.393(5) .
C27 C16 1.509(5) .
C25 C24 1.370(6) .
C25 C11 1.405(5) .
C25 C22 1.502(5) .
C24 C7 1.501(6) .
C23 C9 1.391(5) .
C22 C19 1.504(5) .
C21 C28 1.376(5) .
C21 C29 1.481(6) .
N4 C10 1.336(5) .
C20 C9 1.513(5) .
C19 C3 1.365(5) .
C19 C17 1.414(5) .
C18 C12 1.386(5) .
C17 N5 1.334(5) .
C17 C5 1.503(6) .
N3 C6 1.343(5) .
N3 Cd2 2.340(3) 1_565
C15 C9 1.394(5) .
C15 C12 1.397(5) .
C28 C10 1.405(5) .
C28 C8 1.505(5) .
C14 C13 1.378(6) .
C14 C6 1.410(5) .
C14 C8 1.514(5) .
C13 C30 1.486(6) .
C11 N7 1.354(5) .
C11 C32 1.492(6) .
C10 C1 1.494(6) .
C6 C2 1.487(6) .
C4 C3 1.510(6) .
N7 Cd1 2.345(3) 1_565
